data_4114143
loop_
_publ_author_name
'Hongbo Li'
'Liting Li'
'Tobin J. Marks'
'Louise Liable-Sands'
'Arnold L. Rheingold'

_publ_section_title
;
 Catalyst/Cocatalyst Nuclearity Effects in Single-Site Olefin
 Polymerization. Significantly Enhanced 1-Octene and Isobutene Comonomer
 Enchainment in Ethylene Polymerizations Mediated by Binuclear Catalysts
 and Cocatalysts
;
_journal_name_full 'Journal of the American Chemical Society'
_journal_page_first 10788
_journal_page_last 10789
_journal_paper_doi 10.1021/ja036289c
_journal_volume 125
_journal_year 2003
_chemical_formula_sum 'C40 H68 N6 Si2 Ti2'
_chemical_formula_weight 784.98
_chemical_name_systematic
; 
 ? 
;
_space_group_IT_number 2
_symmetry_cell_setting triclinic
_symmetry_space_group_name_Hall '-P 1'
_symmetry_space_group_name_H-M 'P -1'
_atom_sites_solution_hydrogens geom
_atom_sites_solution_primary direct
_atom_sites_solution_secondary difmap
_audit_creation_method SHELXL
_cell_angle_alpha 83.5443(10)
_cell_angle_beta 83.2403(11)
_cell_angle_gamma 83.5394(8)
_cell_formula_units_Z 1
_cell_length_a 8.3171(2)
_cell_length_b 9.8177(2)
_cell_length_c 13.8667(4)
_cell_measurement_temperature 198(2)
_cell_volume 1111.61(5)
_computing_structure_refinement 'SHELXL-93 (Sheldrick, 1993)'
_computing_structure_solution 'SHELXS-86 (Sheldrick, 1990)'
_diffrn_ambient_temperature 198(2)
_diffrn_radiation_monochromator graphite
_diffrn_radiation_source 'fine-focus sealed tube'
_diffrn_radiation_type MoK\a
_diffrn_radiation_wavelength 0.71073
_diffrn_reflns_av_R_equivalents 0.0593
_diffrn_reflns_av_sigmaI/netI 0.1175
_diffrn_reflns_limit_h_max 10
_diffrn_reflns_limit_h_min -10
_diffrn_reflns_limit_k_max 12
_diffrn_reflns_limit_k_min -12
_diffrn_reflns_limit_l_max 18
_diffrn_reflns_limit_l_min 0
_diffrn_reflns_number 7076
_diffrn_reflns_theta_max 28.05
_diffrn_reflns_theta_min 1.49
_exptl_absorpt_coefficient_mu 0.446
_exptl_absorpt_correction_T_max 1.000
_exptl_absorpt_correction_T_min 0.390
_exptl_absorpt_correction_type 'empirical from DIFABS'
_exptl_crystal_colour orange
_exptl_crystal_density_diffrn 1.173
_exptl_crystal_description blade
_exptl_crystal_F_000 422
_exptl_crystal_size_max 0.50
_exptl_crystal_size_mid 0.45
_exptl_crystal_size_min 0.35
_refine_diff_density_max 1.137
_refine_diff_density_min -1.359
_refine_diff_density_rms 0.112
_refine_ls_extinction_method none
_refine_ls_goodness_of_fit_all 1.308
_refine_ls_goodness_of_fit_obs 1.292
_refine_ls_matrix_type full
_refine_ls_number_parameters 227
_refine_ls_number_reflns 4676
_refine_ls_number_restraints 0
_refine_ls_restrained_S_all 1.473
_refine_ls_restrained_S_obs 1.292
_refine_ls_R_factor_all 0.1142
_refine_ls_R_factor_obs 0.0752
_refine_ls_shift/esd_max -0.006
_refine_ls_shift/esd_mean 0.000
_refine_ls_structure_factor_coef Fsqd
_refine_ls_weighting_details 'w=1/[\s^2^(Fo^2^)+(0.0800P)^2^+0.0000P] where P=(Fo^2^+2Fc^2^)/3'
_refine_ls_weighting_scheme calc
_refine_ls_wR_factor_all 0.2631
_refine_ls_wR_factor_obs 0.1875
_reflns_number_observed 3137
_reflns_number_total 4685
_reflns_observed_criterion >2sigma(I)
_cod_data_source_file ja036289csi20030605_025353.cif
_cod_data_source_block marks02
_cod_depositor_comments
;
The following automatic conversions were performed:

'_refine_ls_weighting_scheme' value 'calc
w=1/[\s^2^(Fo^2^)+(0.0800P)^2^+0.0000P] where P=(Fo^2^+2Fc^2^)/3' was
changed to 'calc'. New tag '_refine_ls_weighting_details' was
created. The value of the new tag was set to
'w=1/[\s^2^(Fo^2^)+(0.0800P)^2^+0.0000P] where P=(Fo^2^+2Fc^2^)/3'.

Automatic conversion script
Id: cif_fix_values 3143 2015-03-26 13:38:13Z robertas 
;
_cod_original_cell_volume 1111.62(8)
_cod_database_code 4114143

loop_
_symmetry_equiv_pos_as_xyz
'x, y, z'
'-x, -y, -z'

loop_
_atom_site_aniso_label
_atom_site_aniso_U_11
_atom_site_aniso_U_22
_atom_site_aniso_U_33
_atom_site_aniso_U_23
_atom_site_aniso_U_13
_atom_site_aniso_U_12
Ti1 0.0358(5) 0.0242(4) 0.0207(4) -0.0034(3) -0.0098(3) 0.0042(3)
Si1 0.0419(8) 0.0223(6) 0.0321(7) -0.0038(5) -0.0113(6) 0.0042(6)
N1 0.025(2) 0.021(2) 0.037(2) 0.0051(15) -0.002(2) -0.0069(15)
N2 0.039(3) 0.051(3) 0.039(2) 0.004(2) -0.010(2) 0.003(2)
N3 0.050(3) 0.033(2) 0.036(2) -0.010(2) -0.016(2) 0.001(2)
C1 0.039(3) 0.030(2) 0.022(2) -0.007(2) -0.013(2) 0.008(2)
C2 0.051(3) 0.030(2) 0.026(2) -0.010(2) -0.020(2) 0.015(2)
C3 0.030(3) 0.025(2) 0.023(2) 0.000(2) -0.008(2) 0.004(2)
C4 0.044(3) 0.038(3) 0.026(2) 0.001(2) -0.004(2) 0.002(2)
C5 0.058(4) 0.048(3) 0.026(3) -0.008(2) 0.003(2) 0.005(3)
C6 0.061(4) 0.038(3) 0.040(3) -0.016(2) -0.005(3) 0.012(3)
C7 0.050(3) 0.027(2) 0.039(3) -0.006(2) -0.011(2) 0.007(2)
C8 0.037(3) 0.028(2) 0.026(2) -0.006(2) -0.013(2) 0.009(2)
C9 0.043(3) 0.033(2) 0.023(2) -0.005(2) -0.016(2) 0.013(2)
C10 0.070(4) 0.036(3) 0.050(3) 0.006(2) -0.014(3) 0.012(3)
C11 0.053(4) 0.035(3) 0.053(3) -0.014(2) -0.008(3) 0.002(3)
C12 0.054(4) 0.033(3) 0.062(4) -0.007(3) -0.030(3) 0.018(3)
C13 0.057(5) 0.116(7) 0.086(6) -0.025(5) -0.012(4) 0.044(5)
C14 0.063(5) 0.054(4) 0.123(7) 0.029(4) -0.044(5) 0.009(4)
C15 0.040(4) 0.052(4) 0.111(6) -0.004(4) -0.036(4) 0.000(3)
C16 0.047(4) 0.108(6) 0.040(3) -0.003(3) 0.003(3) 0.018(4)
C17 0.048(4) 0.090(5) 0.063(4) 0.021(4) -0.015(3) -0.018(4)
C18 0.077(5) 0.036(3) 0.089(5) -0.020(3) -0.038(4) -0.001(3)
C19 0.069(4) 0.078(4) 0.031(3) -0.015(3) -0.016(3) 0.000(4)
C20 0.046(3) 0.033(2) 0.022(2) 0.004(2) -0.008(2) 0.001(2)

loop_
_atom_site_label
_atom_site_type_symbol
_atom_site_fract_x
_atom_site_fract_y
_atom_site_fract_z
_atom_site_U_iso_or_equiv
_atom_site_thermal_displace_type
_atom_site_occupancy
_atom_site_calc_flag
_atom_site_refinement_flags
Ti1 Ti 0.24354(11) -0.25374(8) 0.22149(6) 0.0268(3) Uani 1 d .
Si1 Si 0.1116(2) -0.52149(13) 0.24393(9) 0.0320(3) Uani 1 d .
N1 N 0.2870(5) -0.4541(4) 0.2641(3) 0.0280(8) Uani 1 d .
N2 N 0.4290(6) -0.2066(5) 0.1302(3) 0.0438(11) Uani 1 d .
N3 N 0.2745(6) -0.1630(4) 0.3321(3) 0.0384(10) Uani 1 d .
C1 C 0.0587(6) -0.2819(5) 0.1069(3) 0.0301(10) Uani 1 d .
H1A H 0.0902(6) -0.3299(5) 0.0465(3) 0.036 Uiso 1 calc R
C2 C 0.0049(6) -0.3504(5) 0.2011(3) 0.0349(12) Uani 1 d .
C3 C -0.0605(6) -0.2403(4) 0.2613(3) 0.0266(9) Uani 1 d .
C4 C -0.1342(6) -0.2386(5) 0.3588(3) 0.0369(12) Uani 1 d .
H4A H -0.1451(6) -0.3225(5) 0.3993(3) 0.044 Uiso 1 calc R
C5 C -0.1895(7) -0.1148(6) 0.3943(4) 0.0450(14) Uani 1 d .
H5A H -0.2410(7) -0.1146(6) 0.4592(4) 0.054 Uiso 1 calc R
C6 C -0.1721(8) 0.0117(6) 0.3373(4) 0.0469(14) Uani 1 d .
H6A H -0.2161(8) 0.0949(6) 0.3636(4) 0.056 Uiso 1 calc R
C7 C -0.0923(7) 0.0174(5) 0.2439(4) 0.0386(12) Uani 1 d .
H7A H -0.0754(7) 0.1033(5) 0.2073(4) 0.046 Uiso 1 calc R
C8 C -0.0354(6) -0.1102(5) 0.2035(3) 0.0301(10) Uani 1 d .
C9 C 0.0434(6) -0.1381(5) 0.1083(3) 0.0334(11) Uani 1 d .
C10 C 0.0019(8) -0.6140(6) 0.3542(4) 0.054(2) Uani 1 d .
H10A H 0.0645(8) -0.7020(6) 0.3719(4) 0.080 Uiso 1 calc R
H10B H -0.1060(8) -0.6309(6) 0.3392(4) 0.080 Uiso 1 calc R
H10C H -0.0100(8) -0.5571(6) 0.4088(4) 0.080 Uiso 1 calc R
C11 C 0.1289(7) -0.6379(5) 0.1424(4) 0.0466(14) Uani 1 d .
H11A H 0.1838(7) -0.7280(5) 0.1637(4) 0.070 Uiso 1 calc R
H11B H 0.1921(7) -0.5965(5) 0.0845(4) 0.070 Uiso 1 calc R
H11C H 0.0199(7) -0.6495(5) 0.1264(4) 0.070 Uiso 1 calc R
C12 C 0.4444(7) -0.5343(5) 0.2870(4) 0.049(2) Uani 1 d .
C13 C 0.5459(9) -0.5705(9) 0.1938(6) 0.089(3) Uani 1 d .
H13A H 0.4843(9) -0.6231(9) 0.1576(6) 0.133 Uiso 1 calc R
H13B H 0.6465(9) -0.6260(9) 0.2098(6) 0.133 Uiso 1 calc R
H13C H 0.5727(9) -0.4857(9) 0.1536(6) 0.133 Uiso 1 calc R
C14 C 0.4092(9) -0.6681(7) 0.3539(6) 0.081(2) Uani 1 d .
H14A H 0.3434(9) -0.6438(7) 0.4141(6) 0.122 Uiso 1 calc R
H14B H 0.5123(9) -0.7193(7) 0.3701(6) 0.122 Uiso 1 calc R
H14C H 0.3499(9) -0.7253(7) 0.3198(6) 0.122 Uiso 1 calc R
C15 C 0.5402(8) -0.4521(7) 0.3438(6) 0.066(2) Uani 1 d .
H15A H 0.4742(8) -0.4289(7) 0.4042(6) 0.099 Uiso 1 calc R
H15B H 0.5670(8) -0.3672(7) 0.3038(6) 0.099 Uiso 1 calc R
H15C H 0.6408(8) -0.5076(7) 0.3598(6) 0.099 Uiso 1 calc R
C16 C 0.4558(8) -0.2385(8) 0.0286(4) 0.068(2) Uani 1 d .
H16A H 0.3602(8) -0.2774(8) 0.0120(4) 0.102 Uiso 1 calc R
H16B H 0.5518(8) -0.3054(8) 0.0200(4) 0.102 Uiso 1 calc R
H16C H 0.4732(8) -0.1540(8) -0.0144(4) 0.102 Uiso 1 calc R
C17 C 0.5737(8) -0.1479(8) 0.1545(5) 0.068(2) Uani 1 d .
H17A H 0.5566(8) -0.1265(8) 0.2225(5) 0.102 Uiso 1 calc R
H17B H 0.5908(8) -0.0634(8) 0.1114(5) 0.102 Uiso 1 calc R
H17C H 0.6696(8) -0.2149(8) 0.1457(5) 0.102 Uiso 1 calc R
C18 C 0.2895(9) -0.0152(6) 0.3202(5) 0.064(2) Uani 1 d .
H18A H 0.3096(9) 0.0160(6) 0.2506(5) 0.097 Uiso 1 calc R
H18B H 0.3804(9) 0.0036(6) 0.3540(5) 0.097 Uiso 1 calc R
H18C H 0.1885(9) 0.0338(6) 0.3480(5) 0.097 Uiso 1 calc R
C19 C 0.2447(8) -0.2139(7) 0.4363(4) 0.058(2) Uani 1 d .
H19A H 0.2355(8) -0.3132(7) 0.4425(4) 0.087 Uiso 1 calc R
H19B H 0.1433(8) -0.1663(7) 0.4649(4) 0.087 Uiso 1 calc R
H19C H 0.3353(8) -0.1959(7) 0.4707(4) 0.087 Uiso 1 calc R
C20 C 0.0767(6) -0.0304(5) 0.0239(3) 0.0343(11) Uani 1 d .
H20A H 0.1565(6) -0.0721(5) -0.0259(3) 0.041 Uiso 1 calc R
H20B H 0.1263(6) 0.0451(5) 0.0474(3) 0.041 Uiso 1 calc R

loop_
_atom_type_symbol
_atom_type_description
_atom_type_scat_dispersion_real
_atom_type_scat_dispersion_imag
_atom_type_scat_source
C C 0.0033 0.0016 'International Tables Vol C Tables 4.2.6.8 and 6.1.1.4'
H H 0.0000 0.0000 'International Tables Vol C Tables 4.2.6.8 and 6.1.1.4'
N N 0.0061 0.0033 'International Tables Vol C Tables 4.2.6.8 and 6.1.1.4'
Si Si 0.0817 0.0704 'International Tables Vol C Tables 4.2.6.8 and 6.1.1.4'
Ti Ti 0.2776 0.4457 'International Tables Vol C Tables 4.2.6.8 and 6.1.1.4'

loop_
_geom_angle_atom_site_label_1
_geom_angle_atom_site_label_2
_geom_angle_atom_site_label_3
_geom_angle
_geom_angle_site_symmetry_3
N3 Ti1 N2 102.0(2) .
N3 Ti1 N1 104.7(2) .
N2 Ti1 N1 105.9(2) .
N3 Ti1 C2 124.9(2) .
N2 Ti1 C2 131.9(2) .
N1 Ti1 C2 74.8(2) .
N3 Ti1 C1 145.4(2) .
N2 Ti1 C1 98.9(2) .
N1 Ti1 C1 95.6(2) .
C2 Ti1 C1 35.5(2) .
N3 Ti1 C3 93.6(2) .
N2 Ti1 C3 148.4(2) .
N1 Ti1 C3 96.28(15) .
C2 Ti1 C3 34.62(14) .
C1 Ti1 C3 56.07(15) .
N3 Ti1 C9 118.1(2) .
N2 Ti1 C9 92.6(2) .
N1 Ti1 C9 128.4(2) .
C2 Ti1 C9 57.8(2) .
C1 Ti1 C9 33.17(15) .
C3 Ti1 C9 55.8(2) .
N3 Ti1 C8 91.4(2) .
N2 Ti1 C8 118.4(2) .
N1 Ti1 C8 128.3(2) .
C2 Ti1 C8 56.34(15) .
C1 Ti1 C8 54.23(14) .
C3 Ti1 C8 32.91(14) .
C9 Ti1 C8 32.77(14) .
N1 Si1 C2 94.6(2) .
N1 Si1 C10 115.5(3) .
C2 Si1 C10 114.2(2) .
N1 Si1 C11 117.1(2) .
C2 Si1 C11 108.4(2) .
C10 Si1 C11 106.6(3) .
C12 N1 Si1 126.5(3) .
C12 N1 Ti1 128.8(3) .
Si1 N1 Ti1 103.5(2) .
C16 N2 C17 109.1(5) .
C16 N2 Ti1 124.8(4) .
C17 N2 Ti1 125.8(4) .
C18 N3 C19 110.9(5) .
C18 N3 Ti1 119.5(4) .
C19 N3 Ti1 127.6(4) .
C9 C1 C2 111.4(4) .
C9 C1 Ti1 78.0(3) .
C2 C1 Ti1 70.7(3) .
C1 C2 C3 105.4(4) .
C1 C2 Si1 119.6(3) .
C3 C2 Si1 126.5(3) .
C1 C2 Ti1 73.9(3) .
C3 C2 Ti1 78.8(3) .
Si1 C2 Ti1 87.0(2) .
C4 C3 C8 118.9(4) .
C4 C3 C2 133.5(4) .
C8 C3 C2 107.6(4) .
C4 C3 Ti1 121.4(3) .
C8 C3 Ti1 76.7(3) .
C2 C3 Ti1 66.6(3) .
C5 C4 C3 119.5(5) .
C4 C5 C6 121.9(5) .
C7 C6 C5 121.3(4) .
C6 C7 C8 118.3(5) .
C7 C8 C9 131.3(5) .
C7 C8 C3 119.9(4) .
C9 C8 C3 108.7(4) .
C7 C8 Ti1 126.7(3) .
C9 C8 Ti1 70.3(2) .
C3 C8 Ti1 70.4(2) .
C1 C9 C8 106.5(4) .
C1 C9 C20 127.7(4) .
C8 C9 C20 125.1(4) .
C1 C9 Ti1 68.8(2) .
C8 C9 Ti1 76.9(2) .
C20 C9 Ti1 126.5(3) .
N1 C12 C13 110.2(5) .
N1 C12 C15 110.9(4) .
C13 C12 C15 109.7(6) .
N1 C12 C14 109.6(5) .
C13 C12 C14 109.9(6) .
C15 C12 C14 106.5(5) .
C9 C20 C20 113.3(5) 2

loop_
_geom_bond_atom_site_label_1
_geom_bond_atom_site_label_2
_geom_bond_distance
_geom_bond_site_symmetry_2
Ti1 N3 1.914(4) .
Ti1 N2 1.940(5) .
Ti1 N1 1.994(4) .
Ti1 C2 2.353(5) .
Ti1 C1 2.395(4) .
Ti1 C3 2.516(5) .
Ti1 C9 2.512(4) .
Ti1 C8 2.599(5) .
Si1 N1 1.732(4) .
Si1 C2 1.878(5) .
Si1 C10 1.882(6) .
Si1 C11 1.894(5) .
N1 C12 1.497(6) .
N2 C16 1.465(7) .
N2 C17 1.480(8) .
N3 C18 1.459(7) .
N3 C19 1.476(7) .
C1 C9 1.405(6) .
C1 C2 1.447(7) .
C2 C3 1.457(6) .
C3 C4 1.419(6) .
C3 C8 1.451(6) .
C4 C5 1.374(7) .
C5 C6 1.408(7) .
C6 C7 1.383(7) .
C7 C8 1.438(6) .
C8 C9 1.444(6) .
C9 C20 1.508(6) .
C12 C13 1.512(9) .
C12 C15 1.531(8) .
C12 C14 1.556(9) .
C20 C20 1.537(9) 2
